data_2105438
loop_
_publ_author_name
'Gruettner, A.'
'Yvon, K.'

_publ_section_title
;
 Lanthanum ruthenium boride, La Ru4 B4
;
_journal_name_full 'Acta Crystallographica B (24,1968-38,1982)'
_journal_page_first 451
_journal_page_last 453
_journal_paper_doi 10.1107/S0567740879003757
_journal_volume 35
_journal_year 1979
_chemical_formula_sum 'B4 La Ru4'
_chemical_name_systematic 'La Ru4 B4'
_space_group_IT_number 86
_symmetry_space_group_name_Hall '-P 4bc'
_symmetry_space_group_name_H-M 'P 42/n :2'
_cell_angle_alpha 90
_cell_angle_beta 90
_cell_angle_gamma 90
_cell_formula_units_Z 2
_cell_length_a 7.541
_cell_length_b 7.541
_cell_length_c 4.012
_cell_volume 228.149
_citation_journal_id_ASTM ACBCAR
_cod_data_source_file boron4-x_93.cif
_cod_data_source_block B4La1Ru4
_cod_original_cell_volume 228.1491
_cod_original_formula_sum 'B4 La1 Ru4'
_cod_database_code 2105438

loop_
_symmetry_equiv_pos_as_xyz
x,y,z
-y,x+1/2,z+1/2
-x+1/2,-y+1/2,z
y+1/2,-x,z+1/2
-x,-y,-z
y,-x-1/2,-z-1/2
x-1/2,y-1/2,-z
-y-1/2,x,-z-1/2

loop_
_atom_site_label
_atom_site_type_symbol
_atom_site_fract_x
_atom_site_fract_y
_atom_site_fract_z
_atom_site_occupancy
_atom_site_U_iso_or_equiv
Ru1 Ru 0.6074 0.1413 0.141 1 0.0
B1 B 0.543 0.417 0.144 1 0.0
La1 La 0.25 0.25 0.75 1 0.0
